data_7701443
loop_
_publ_author_name
'Paine, Tapan Kanti'
'Rahaman, Rubina'
'Munshi, Sandip'
'Banerjee, Sridhar'
'Chakraborty, Biswarup'
'Bhunia, Sarmistha'

_publ_section_title
;
 Dioxygen Reactivity of Iron(II)-Gentisate/1,4-Dihydroxy-2-naphthoate
 Complexes of N4 Ligands: Oxidative Coupling of 1,4-Dihydroxy-2-naphthoate
;
_journal_name_full 'Dalton Transactions'
_journal_paper_doi 10.1039/C9DT03493E
_journal_year 2019
_chemical_formula_sum 'C35 H25 Cl Fe N7 O8'
_chemical_formula_weight 762.92
_space_group_crystal_system triclinic
_space_group_IT_number 2
_space_group_name_Hall '-P 1'
_space_group_name_H-M_alt 'P -1'
_symmetry_space_group_name_Hall '-P 1'
_symmetry_space_group_name_H-M 'P -1'
_atom_sites_solution_hydrogens geom
_audit_creation_method SHELXL-2014/6
_audit_update_record
;
2018-03-24 deposited with the CCDC.    2019-10-28 downloaded from the CCDC.
;
_cell_angle_alpha 97.572(18)
_cell_angle_beta 112.542(17)
_cell_angle_gamma 116.508(17)
_cell_formula_units_Z 2
_cell_length_a 13.220(19)
_cell_length_b 14.16(2)
_cell_length_c 14.36(2)
_cell_measurement_reflns_used 6126
_cell_measurement_temperature 100(2)
_cell_measurement_theta_max 20.56
_cell_measurement_theta_min 2.67
_cell_volume 2067(5)
_computing_cell_refinement 'Bruker SAINT'
_computing_data_collection 'Bruker APEX2'
_computing_data_reduction 'Bruker SAINT'
_computing_molecular_graphics 'Bruker SHELXTL'
_computing_publication_material 'Bruker SHELXTL'
_computing_structure_refinement 'SHELXL-2014/6 (Sheldrick, 2014)'
_computing_structure_solution 'SHELXS-97 (Sheldrick 2008)'
_diffrn_ambient_temperature 100(2)
_diffrn_measured_fraction_theta_full 1.000
_diffrn_measured_fraction_theta_max 0.986
_diffrn_measurement_device_type 'Bruker APEX-II CCD'
_diffrn_measurement_method '\f and \w scans'
_diffrn_radiation_type MoK\a
_diffrn_radiation_wavelength 0.71073
_diffrn_reflns_av_R_equivalents 0.0646
_diffrn_reflns_av_unetI/netI 0.0531
_diffrn_reflns_Laue_measured_fraction_full 1.000
_diffrn_reflns_Laue_measured_fraction_max 0.986
_diffrn_reflns_limit_h_max 16
_diffrn_reflns_limit_h_min -16
_diffrn_reflns_limit_k_max 18
_diffrn_reflns_limit_k_min -18
_diffrn_reflns_limit_l_max 18
_diffrn_reflns_limit_l_min -18
_diffrn_reflns_number 50440
_diffrn_reflns_point_group_measured_fraction_full 1.000
_diffrn_reflns_point_group_measured_fraction_max 0.986
_diffrn_reflns_theta_full 25.242
_diffrn_reflns_theta_max 27.261
_diffrn_reflns_theta_min 1.790
_exptl_absorpt_coefficient_mu 0.482
_exptl_absorpt_correction_type none
_exptl_crystal_colour Off-white
_exptl_crystal_density_diffrn 1.226
_exptl_crystal_description Block
_exptl_crystal_F_000 782
_exptl_crystal_size_max 0.300
_exptl_crystal_size_mid 0.150
_exptl_crystal_size_min 0.100
_platon_squeeze_details
;
The unit cell contains six disordered methanol molecule which has been treated as a diffuse contribution to the overall scatter in without 
specific atom positions by SQUEEZE/PLATON.
;
_refine_diff_density_max 0.633
_refine_diff_density_min -0.512
_refine_diff_density_rms 0.057
_refine_ls_extinction_method none
_refine_ls_goodness_of_fit_ref 0.695
_refine_ls_hydrogen_treatment constr
_refine_ls_matrix_type full
_refine_ls_number_parameters 471
_refine_ls_number_reflns 9134
_refine_ls_number_restraints 0
_refine_ls_restrained_S_all 0.695
_refine_ls_R_factor_all 0.0795
_refine_ls_R_factor_gt 0.0530
_refine_ls_shift/su_max 0.000
_refine_ls_shift/su_mean 0.000
_refine_ls_structure_factor_coef Fsqd
_refine_ls_weighting_details 'w=1/[\s^2^(Fo^2^)+(0.2000P)^2^+0.3676P] where P=(Fo^2^+2Fc^2^)/3'
_refine_ls_weighting_scheme calc
_refine_ls_wR_factor_gt 0.1733
_refine_ls_wR_factor_ref 0.2015
_reflns_Friedel_coverage 0.000
_reflns_number_gt 6027
_reflns_number_total 9134
_reflns_threshold_expression 'I > 2\s(I)'
_cod_data_source_file c9dt03493e2.cif
_cod_data_source_block rr_a_sqd
_cod_database_code 7701443
_shelx_space_group_comment
;
The symmetry employed for this shelxl refinement is uniquely defined
by the following loop, which should always be used as a source of
symmetry information in preference to the above space-group names.
They are only intended as comments.
;
_shelx_estimated_absorpt_t_min 0.869
_shelx_estimated_absorpt_t_max 0.953
_platon_squeeze_void_probe_radius 1.20
_shelxl_version_number 2014/6

loop_
_space_group_symop_operation_xyz
'x, y, z'
'-x, -y, -z'

loop_
_atom_site_label
_atom_site_type_symbol
_atom_site_fract_x
_atom_site_fract_y
_atom_site_fract_z
_atom_site_U_iso_or_equiv
_atom_site_adp_type
_atom_site_occupancy
_atom_site_site_symmetry_order
_atom_site_calc_flag
_atom_site_refinement_flags_posn
_atom_site_refinement_flags_adp
Fe1 Fe 0.36766(4) 0.21293(3) 0.32725(3) 0.03927(15) Uani 1 1 d . .
Cl1 Cl 0.77151(10) 0.11320(10) 0.31787(8) 0.0737(3) Uani 1 1 d . .
O4 O 0.4659(2) 0.2449(2) 0.24482(17) 0.0537(5) Uani 1 1 d . .
N1 N 0.3489(2) 0.0732(2) 0.37098(18) 0.0410(5) Uani 1 1 d . .
N2 N 0.3040(2) -0.0397(2) 0.4655(2) 0.0476(6) Uani 1 1 d . .
N4 N 0.1793(2) 0.1703(2) 0.21942(19) 0.0450(6) Uani 1 1 d . .
N6 N 0.5116(2) 0.3509(2) 0.47709(19) 0.0445(6) Uani 1 1 d . .
N3 N 0.2630(2) 0.2030(2) 0.4395(2) 0.0460(6) Uani 1 1 d . .
O3 O 0.4794(3) 0.4080(2) 0.2380(2) 0.0668(7) Uani 1 1 d . .
O2 O 0.7200(3) 0.1940(3) 0.0749(3) 0.0853(9) Uani 1 1 d . .
H2 H 0.7069 0.1533 0.1118 0.128 Uiso 1 1 calc R U
O1 O 0.6010(3) 0.5197(2) 0.1438(3) 0.0846(9) Uani 1 1 d . .
H1 H 0.5635 0.5102 0.1807 0.127 Uiso 1 1 calc R U
N5 N -0.0194(2) 0.1366(2) 0.1790(2) 0.0499(6) Uani 1 1 d . .
N7 N 0.5722(3) 0.4658(2) 0.6372(2) 0.0522(6) Uani 1 1 d . .
C7 C 0.3123(3) 0.0551(2) 0.4458(2) 0.0424(6) Uani 1 1 d . .
C6 C 0.3657(3) -0.0157(2) 0.3404(2) 0.0403(6) Uani 1 1 d . .
C33 C 0.5859(3) 0.3474(3) 0.1648(2) 0.0459(7) Uani 1 1 d . .
C5 C 0.3364(3) -0.0869(2) 0.3992(2) 0.0442(6) Uani 1 1 d . .
C11 C 0.1142(3) 0.1612(2) 0.1110(2) 0.0434(6) Uani 1 1 d . .
C30 C 0.7285(3) 0.3627(3) 0.0552(2) 0.0493(7) Uani 1 1 d . .
C17 C 0.6484(3) 0.4196(2) 0.5345(2) 0.0455(7) Uani 1 1 d . .
C10 C 0.0952(3) 0.1556(3) 0.2555(2) 0.0465(7) Uani 1 1 d . .
C35 C 0.5054(3) 0.3336(3) 0.2197(2) 0.0475(7) Uani 1 1 d . .
C34 C 0.6257(3) 0.4374(3) 0.1295(3) 0.0531(7) Uani 1 1 d . .
O6 O 0.7262(3) 0.1603(3) 0.3725(3) 0.1032(10) Uani 1 1 d . .
C1 C 0.4042(3) -0.0379(3) 0.2657(2) 0.0484(7) Uani 1 1 d . .
H1A H 0.4267 0.0108 0.2278 0.058 Uiso 1 1 calc R U
C25 C 0.6982(3) 0.4465(3) 0.0721(3) 0.0535(8) Uani 1 1 d . .
C23 C 0.4721(3) 0.3820(3) 0.5413(2) 0.0460(7) Uani 1 1 d . .
C16 C -0.0100(3) 0.1407(3) 0.0846(2) 0.0469(7) Uani 1 1 d . .
C22 C 0.6885(3) 0.4921(2) 0.6369(2) 0.0497(7) Uani 1 1 d . .
C12 C 0.1541(3) 0.1653(3) 0.0326(2) 0.0496(7) Uani 1 1 d . .
H12 H 0.2366 0.1774 0.0486 0.060 Uiso 1 1 calc R U
C24 C 0.3279(3) 0.3220(3) 0.5084(3) 0.0522(7) Uani 1 1 d . .
H24A H 0.3182 0.3255 0.5736 0.063 Uiso 1 1 calc R U
H24B H 0.2884 0.3591 0.4679 0.063 Uiso 1 1 calc R U
C13 C 0.0661(3) 0.1507(3) -0.0695(3) 0.0581(8) Uani 1 1 d . .
H13 H 0.0891 0.1518 -0.1246 0.070 Uiso 1 1 calc R U
C4 C 0.3406(3) -0.1856(3) 0.3828(3) 0.0605(8) Uani 1 1 d . .
H4 H 0.3208 -0.2338 0.4218 0.073 Uiso 1 1 calc R U
C32 C 0.6170(3) 0.2651(3) 0.1463(3) 0.0530(8) Uani 1 1 d . .
H32 H 0.5885 0.2036 0.1703 0.064 Uiso 1 1 calc R U
C18 C 0.7421(3) 0.4243(3) 0.5074(3) 0.0518(7) Uani 1 1 d . .
H18 H 0.7168 0.3763 0.4392 0.062 Uiso 1 1 calc R U
C8 C 0.2906(3) 0.1342(3) 0.5049(2) 0.0494(7) Uani 1 1 d . .
H8A H 0.2161 0.0898 0.5157 0.059 Uiso 1 1 calc R U
H8B H 0.3691 0.1853 0.5770 0.059 Uiso 1 1 calc R U
C31 C 0.6873(3) 0.2725(3) 0.0946(3) 0.0563(8) Uani 1 1 d . .
C29 C 0.7993(3) 0.3731(3) -0.0024(3) 0.0632(9) Uani 1 1 d . .
H29 H 0.8212 0.3190 -0.0147 0.076 Uiso 1 1 calc R U
C15 C -0.0983(3) 0.1274(3) -0.0175(3) 0.0571(8) Uani 1 1 d . .
H15 H -0.1812 0.1146 -0.0337 0.069 Uiso 1 1 calc R U
O7 O 0.7891(5) 0.0336(4) 0.3618(3) 0.1316(15) Uani 1 1 d . .
O5 O 0.6699(5) 0.0535(3) 0.2023(3) 0.1362(17) Uani 1 1 d . .
C3 C 0.3750(4) -0.2081(3) 0.3075(3) 0.0634(9) Uani 1 1 d . .
H3 H 0.3769 -0.2745 0.2933 0.076 Uiso 1 1 calc R U
C14 C -0.0568(3) 0.1343(3) -0.0940(3) 0.0615(9) Uani 1 1 d . .
H14 H -0.1120 0.1278 -0.1639 0.074 Uiso 1 1 calc R U
C19 C 0.8718(4) 0.5011(3) 0.5835(3) 0.0681(9) Uani 1 1 d . .
H19 H 0.9365 0.5067 0.5665 0.082 Uiso 1 1 calc R U
C9 C 0.1200(3) 0.1486(4) 0.3657(3) 0.0619(9) Uani 1 1 d . .
H9A H 0.0878 0.1878 0.3968 0.074 Uiso 1 1 calc R U
H9B H 0.0723 0.0683 0.3581 0.074 Uiso 1 1 calc R U
O8 O 0.8843(4) 0.1957(4) 0.3227(4) 0.1380(17) Uani 1 1 d . .
C2 C 0.4075(3) -0.1359(3) 0.2506(3) 0.0582(8) Uani 1 1 d . .
H2A H 0.4324 -0.1544 0.2005 0.070 Uiso 1 1 calc R U
C21 C 0.8208(4) 0.5698(3) 0.7145(3) 0.0675(10) Uani 1 1 d . .
H21 H 0.8470 0.6184 0.7826 0.081 Uiso 1 1 calc R U
C28 C 0.8354(4) 0.4606(4) -0.0395(3) 0.0774(12) Uani 1 1 d . .
H28 H 0.8813 0.4661 -0.0779 0.093 Uiso 1 1 calc R U
C20 C 0.9117(4) 0.5721(3) 0.6869(3) 0.0717(10) Uani 1 1 d . .
H20 H 1.0020 0.6221 0.7379 0.086 Uiso 1 1 calc R U
C26 C 0.7373(5) 0.5362(3) 0.0318(3) 0.0786(12) Uani 1 1 d . .
H26 H 0.7161 0.5912 0.0419 0.094 Uiso 1 1 calc R U
C27 C 0.8052(5) 0.5421(4) -0.0214(4) 0.0858(14) Uani 1 1 d . .
H27 H 0.8325 0.6026 -0.0466 0.103 Uiso 1 1 calc R U

loop_
_atom_site_aniso_label
_atom_site_aniso_U_11
_atom_site_aniso_U_22
_atom_site_aniso_U_33
_atom_site_aniso_U_23
_atom_site_aniso_U_13
_atom_site_aniso_U_12
Fe1 0.0482(3) 0.0502(3) 0.0442(2) 0.02818(19) 0.0329(2) 0.0334(2)
Cl1 0.0955(7) 0.1022(7) 0.0845(6) 0.0644(6) 0.0707(6) 0.0683(6)
O4 0.0656(13) 0.0695(14) 0.0600(13) 0.0369(11) 0.0489(11) 0.0432(12)
N1 0.0467(13) 0.0490(13) 0.0416(12) 0.0226(10) 0.0275(11) 0.0301(11)
N2 0.0566(15) 0.0534(14) 0.0521(14) 0.0315(12) 0.0331(12) 0.0355(12)
N4 0.0489(14) 0.0574(15) 0.0471(13) 0.0281(12) 0.0306(11) 0.0342(12)
N6 0.0611(15) 0.0503(14) 0.0539(14) 0.0286(12) 0.0421(13) 0.0395(12)
N3 0.0551(14) 0.0622(15) 0.0530(14) 0.0370(12) 0.0381(12) 0.0416(13)
O3 0.0969(18) 0.0792(16) 0.0794(16) 0.0405(14) 0.0692(15) 0.0637(15)
O2 0.138(3) 0.124(2) 0.108(2) 0.081(2) 0.102(2) 0.110(2)
O1 0.145(3) 0.0702(17) 0.115(2) 0.0531(16) 0.108(2) 0.0732(18)
N5 0.0454(13) 0.0614(16) 0.0541(14) 0.0250(12) 0.0291(12) 0.0325(12)
N7 0.0778(18) 0.0435(14) 0.0588(15) 0.0252(12) 0.0491(15) 0.0358(13)
C7 0.0472(15) 0.0515(16) 0.0429(14) 0.0252(13) 0.0283(13) 0.0303(14)
C6 0.0356(13) 0.0442(15) 0.0421(14) 0.0179(12) 0.0178(12) 0.0232(12)
C33 0.0536(17) 0.0564(17) 0.0433(15) 0.0200(13) 0.0337(14) 0.0327(14)
C5 0.0454(15) 0.0435(15) 0.0465(15) 0.0208(13) 0.0213(13) 0.0264(13)
C11 0.0472(15) 0.0456(15) 0.0469(15) 0.0202(13) 0.0272(13) 0.0280(13)
C30 0.0486(16) 0.0602(18) 0.0472(15) 0.0209(14) 0.0325(14) 0.0279(15)
C17 0.0610(18) 0.0423(15) 0.0510(16) 0.0256(13) 0.0372(14) 0.0308(14)
C10 0.0475(16) 0.0568(17) 0.0513(16) 0.0278(14) 0.0306(14) 0.0329(14)
C35 0.0558(17) 0.0632(19) 0.0459(15) 0.0259(14) 0.0360(14) 0.0381(16)
C34 0.070(2) 0.0519(18) 0.0550(17) 0.0232(14) 0.0436(17) 0.0342(16)
O6 0.107(2) 0.131(3) 0.114(2) 0.048(2) 0.083(2) 0.071(2)
C1 0.0470(16) 0.0571(18) 0.0493(16) 0.0219(14) 0.0267(14) 0.0312(14)
C25 0.0642(19) 0.0532(18) 0.0554(17) 0.0219(14) 0.0445(16) 0.0281(15)
C23 0.074(2) 0.0484(16) 0.0514(16) 0.0302(14) 0.0459(16) 0.0442(16)
C16 0.0475(16) 0.0510(17) 0.0478(16) 0.0205(13) 0.0240(13) 0.0300(14)
C22 0.076(2) 0.0434(16) 0.0542(17) 0.0285(14) 0.0464(17) 0.0356(16)
C12 0.0515(17) 0.0550(18) 0.0510(16) 0.0221(14) 0.0322(14) 0.0289(15)
C24 0.071(2) 0.066(2) 0.0638(19) 0.0398(16) 0.0507(17) 0.0507(17)
C13 0.062(2) 0.064(2) 0.0453(16) 0.0201(15) 0.0280(15) 0.0309(17)
C4 0.063(2) 0.0520(19) 0.076(2) 0.0342(17) 0.0362(18) 0.0341(17)
C32 0.067(2) 0.068(2) 0.0610(18) 0.0383(16) 0.0478(17) 0.0469(17)
C18 0.0576(18) 0.0541(18) 0.0579(18) 0.0234(15) 0.0379(16) 0.0322(15)
C8 0.0669(19) 0.0614(18) 0.0512(16) 0.0352(15) 0.0420(15) 0.0432(16)
C31 0.074(2) 0.083(2) 0.0564(18) 0.0373(17) 0.0491(17) 0.0578(19)
C29 0.064(2) 0.082(2) 0.0608(19) 0.0261(18) 0.0465(18) 0.0395(19)
C15 0.0480(17) 0.062(2) 0.0573(19) 0.0209(16) 0.0218(15) 0.0308(16)
O7 0.204(4) 0.165(4) 0.135(3) 0.119(3) 0.114(3) 0.137(4)
O5 0.231(5) 0.114(3) 0.071(2) 0.050(2) 0.068(3) 0.101(3)
C3 0.068(2) 0.0538(19) 0.078(2) 0.0218(18) 0.0356(19) 0.0416(18)
C14 0.0545(19) 0.067(2) 0.0444(16) 0.0167(15) 0.0140(15) 0.0299(17)
C19 0.066(2) 0.072(2) 0.081(2) 0.037(2) 0.047(2) 0.0362(19)
C9 0.0557(19) 0.094(3) 0.064(2) 0.046(2) 0.0423(17) 0.0462(19)
O8 0.127(3) 0.166(4) 0.237(5) 0.135(4) 0.150(4) 0.097(3)
C2 0.0592(19) 0.0577(19) 0.066(2) 0.0166(16) 0.0332(17) 0.0375(16)
C21 0.081(3) 0.0473(18) 0.057(2) 0.0173(16) 0.0377(19) 0.0202(18)
C28 0.081(3) 0.091(3) 0.073(2) 0.036(2) 0.062(2) 0.035(2)
C20 0.065(2) 0.065(2) 0.069(2) 0.0274(19) 0.0346(19) 0.0229(19)
C26 0.117(3) 0.058(2) 0.092(3) 0.036(2) 0.081(3) 0.044(2)
C27 0.125(4) 0.067(2) 0.100(3) 0.042(2) 0.093(3) 0.043(3)

loop_
_atom_type_symbol
_atom_type_description
_atom_type_scat_dispersion_real
_atom_type_scat_dispersion_imag
_atom_type_scat_source
C C 0.0033 0.0016 'International Tables Vol C Tables 4.2.6.8 and 6.1.1.4'
H H 0.0000 0.0000 'International Tables Vol C Tables 4.2.6.8 and 6.1.1.4'
N N 0.0061 0.0033 'International Tables Vol C Tables 4.2.6.8 and 6.1.1.4'
O O 0.0106 0.0060 'International Tables Vol C Tables 4.2.6.8 and 6.1.1.4'
Cl Cl 0.1484 0.1585 'International Tables Vol C Tables 4.2.6.8 and 6.1.1.4'
Fe Fe 0.3463 0.8444 'International Tables Vol C Tables 4.2.6.8 and 6.1.1.4'

loop_
_geom_angle_atom_site_label_1
_geom_angle_atom_site_label_2
_geom_angle_atom_site_label_3
_geom_angle
O4 Fe1 N1 111.28(9)
O4 Fe1 N4 106.16(15)
N1 Fe1 N4 107.56(10)
O4 Fe1 N6 99.90(14)
N1 Fe1 N6 102.29(14)
N4 Fe1 N6 129.10(11)
O8 Cl1 O7 112.3(3)
O8 Cl1 O6 112.4(3)
O7 Cl1 O6 108.2(2)
O8 Cl1 O5 106.8(3)
O7 Cl1 O5 109.3(3)
O6 Cl1 O5 107.6(3)
C35 O4 Fe1 124.49(19)
C7 N1 C6 105.5(2)
C7 N1 Fe1 118.99(19)
C6 N1 Fe1 135.46(19)
C7 N2 C5 107.5(2)
C10 N4 C11 105.0(2)
C10 N4 Fe1 119.5(2)
C11 N4 Fe1 135.18(18)
C23 N6 C17 106.3(3)
C23 N6 Fe1 117.9(2)
C17 N6 Fe1 135.68(18)
C24 N3 C8 112.0(3)
C24 N3 C9 112.6(3)
C8 N3 C9 112.1(2)
C31 O2 H2 109.5
C34 O1 H1 109.5
C10 N5 C16 107.0(3)
C23 N7 C22 107.1(3)
N1 C7 N2 112.1(2)
N1 C7 C8 123.3(3)
N2 C7 C8 124.5(2)
C1 C6 C5 121.5(3)
C1 C6 N1 129.9(3)
C5 C6 N1 108.7(3)
C34 C33 C32 120.1(3)
C34 C33 C35 120.6(3)
C32 C33 C35 119.3(3)
N2 C5 C6 106.2(3)
N2 C5 C4 132.4(3)
C6 C5 C4 121.4(3)
C16 C11 N4 109.4(2)
C16 C11 C12 120.7(3)
N4 C11 C12 129.8(3)
C25 C30 C31 119.5(3)
C25 C30 C29 117.7(3)
C31 C30 C29 122.8(3)
C22 C17 N6 108.2(3)
C22 C17 C18 120.3(3)
N6 C17 C18 131.5(3)
N5 C10 N4 113.0(3)
N5 C10 C9 123.4(3)
N4 C10 C9 123.2(3)
O3 C35 O4 123.5(3)
O3 C35 C33 119.4(3)
O4 C35 C33 117.1(3)
O1 C34 C33 124.2(3)
O1 C34 C25 115.9(3)
C33 C34 C25 119.8(3)
C2 C1 C6 116.2(3)
C2 C1 H1A 121.9
C6 C1 H1A 121.9
C30 C25 C26 120.0(3)
C30 C25 C34 118.7(3)
C26 C25 C34 121.2(3)
N6 C23 N7 112.8(3)
N6 C23 C24 121.7(3)
N7 C23 C24 125.4(3)
C11 C16 C15 123.1(3)
C11 C16 N5 105.5(2)
C15 C16 N5 131.4(3)
N7 C22 C17 105.6(3)
N7 C22 C21 132.5(3)
C17 C22 C21 121.9(3)
C13 C12 C11 116.5(3)
C13 C12 H12 121.8
C11 C12 H12 121.8
N3 C24 C23 107.6(2)
N3 C24 H24A 110.2
C23 C24 H24A 110.2
N3 C24 H24B 110.2
C23 C24 H24B 110.2
H24A C24 H24B 108.5
C12 C13 C14 122.3(3)
C12 C13 H13 118.8
C14 C13 H13 118.8
C3 C4 C5 116.6(3)
C3 C4 H4 121.7
C5 C4 H4 121.7
C31 C32 C33 121.4(3)
C31 C32 H32 119.3
C33 C32 H32 119.3
C19 C18 C17 117.6(3)
C19 C18 H18 121.2
C17 C18 H18 121.2
N3 C8 C7 109.3(2)
N3 C8 H8A 109.8
C7 C8 H8A 109.8
N3 C8 H8B 109.8
C7 C8 H8B 109.8
H8A C8 H8B 108.3
C32 C31 O2 123.4(3)
C32 C31 C30 120.4(3)
O2 C31 C30 116.2(3)
C28 C29 C30 120.5(4)
C28 C29 H29 119.7
C30 C29 H29 119.7
C16 C15 C14 115.9(3)
C16 C15 H15 122.1
C14 C15 H15 122.1
C4 C3 C2 122.3(3)
C4 C3 H3 118.8
C2 C3 H3 118.8
C13 C14 C15 121.5(3)
C13 C14 H14 119.3
C15 C14 H14 119.3
C18 C19 C20 122.0(4)
C18 C19 H19 119.0
C20 C19 H19 119.0
N3 C9 C10 109.7(2)
N3 C9 H9A 109.7
C10 C9 H9A 109.7
N3 C9 H9B 109.7
C10 C9 H9B 109.7
H9A C9 H9B 108.2
C1 C2 C3 122.0(3)
C1 C2 H2A 119.0
C3 C2 H2A 119.0
C20 C21 C22 117.0(4)
C20 C21 H21 121.5
C22 C21 H21 121.5
C29 C28 C27 120.7(3)
C29 C28 H28 119.7
C27 C28 H28 119.7
C21 C20 C19 121.2(4)
C21 C20 H20 119.4
C19 C20 H20 119.4
C27 C26 C25 119.6(4)
C27 C26 H26 120.2
C25 C26 H26 120.2
C26 C27 C28 121.5(4)
C26 C27 H27 119.3
C28 C27 H27 119.3

loop_
_geom_bond_atom_site_label_1
_geom_bond_atom_site_label_2
_geom_bond_distance
Fe1 O4 2.022(3)
Fe1 N1 2.093(3)
Fe1 N4 2.102(4)
Fe1 N6 2.122(3)
Cl1 O8 1.392(4)
Cl1 O7 1.426(4)
Cl1 O6 1.414(3)
Cl1 O5 1.476(4)
O4 C35 1.288(4)
N1 C7 1.347(4)
N1 C6 1.416(4)
N2 C7 1.374(4)
N2 C5 1.391(4)
N4 C10 1.346(4)
N4 C11 1.415(4)
N6 C23 1.336(4)
N6 C17 1.404(4)
N3 C24 1.475(5)
N3 C8 1.503(4)
N3 C9 1.497(5)
O3 C35 1.271(4)
O2 C31 1.395(4)
O2 H2 0.8400
O1 C34 1.355(4)
O1 H1 0.8400
N5 C10 1.363(4)
N5 C16 1.414(4)
N7 C23 1.351(4)
N7 C22 1.412(5)
C7 C8 1.510(4)
C6 C1 1.408(4)
C6 C5 1.416(4)
C33 C34 1.390(4)
C33 C32 1.425(5)
C33 C35 1.513(4)
C5 C4 1.416(5)
C11 C16 1.411(5)
C11 C12 1.413(4)
C30 C25 1.431(5)
C30 C31 1.434(5)
C30 C29 1.444(4)
C17 C22 1.421(4)
C17 C18 1.412(4)
C10 C9 1.514(5)
C34 C25 1.462(4)
C1 C2 1.399(5)
C1 H1A 0.9500
C25 C26 1.433(5)
C23 C24 1.529(5)
C16 C15 1.403(5)
C22 C21 1.406(5)
C12 C13 1.393(5)
C12 H12 0.9500
C24 H24A 0.9900
C24 H24B 0.9900
C13 C14 1.422(5)
C13 H13 0.9500
C4 C3 1.375(5)
C4 H4 0.9500
C32 C31 1.374(4)
C32 H32 0.9500
C18 C19 1.379(5)
C18 H18 0.9500
C8 H8A 0.9900
C8 H8B 0.9900
C29 C28 1.375(6)
C29 H29 0.9500
C15 C14 1.400(5)
C15 H15 0.9500
C3 C2 1.413(5)
C3 H3 0.9500
C14 H14 0.9500
C19 C20 1.423(6)
C19 H19 0.9500
C9 H9A 0.9900
C9 H9B 0.9900
C2 H2A 0.9500
C21 C20 1.390(6)
C21 H21 0.9500
C28 C27 1.404(7)
C28 H28 0.9500
C20 H20 0.9500
C26 C27 1.367(5)
C26 H26 0.9500
C27 H27 0.9500

loop_
_geom_hbond_atom_site_label_D
_geom_hbond_atom_site_label_H
_geom_hbond_atom_site_label_A
_geom_hbond_distance_DH
_geom_hbond_distance_HA
_geom_hbond_distance_DA
_geom_hbond_angle_DHA
_geom_hbond_site_symmetry_A
C9 H9A O8 0.99 2.55 3.320(7) 134.8 1_455
C8 H8A O7 0.99 2.63 3.305(5) 125.2 2_656
O1 H1 O3 0.84 1.89 2.623(4) 144.4 .
O2 H2 O8 0.84 2.80 3.373(7) 126.9 .
O2 H2 O5 0.84 2.07 2.909(5) 178.3 .
O2 H2 Cl1 0.84 2.96 3.724(5) 152.9 .
O2 H2 Cl1 0.84 2.96 3.724(5) 152.9 .
O2 H2 O5 0.84 2.07 2.909(5) 178.3 .
O2 H2 O8 0.84 2.80 3.373(7) 126.9 .
O1 H1 O3 0.84 1.89 2.623(4) 144.4 .
C8 H8A O7 0.99 2.63 3.305(5) 125.2 2_656
C9 H9A O8 0.99 2.55 3.320(7) 134.8 1_455

loop_
_platon_squeeze_void_nr
_platon_squeeze_void_average_x
_platon_squeeze_void_average_y
_platon_squeeze_void_average_z
_platon_squeeze_void_volume
_platon_squeeze_void_count_electrons
_platon_squeeze_void_content
1 0.000 0.000 0.500 491 108 ' '
